data_4313939
loop_
_publ_author_name
'Marlon K. Thompson'
'Alan J. Lough'
'Andrew J. P. White'
'David J. Williams'
'Ishenkumba A. Kahwa'

_publ_section_title
;
 Formation of Two Diverse Classes of Poly(amino-alkoxide) Chelates and
 Their Mononuclear and Polynuclear Lanthanide(III) Complexes
;
_journal_name_full 'Inorganic Chemistry'
_journal_page_first 4828
_journal_page_last 4841
_journal_paper_doi 10.1021/ic020154a
_journal_volume 42
_journal_year 2003
_chemical_formula_sum 'C34 H71 N14 Nd5 O28'
_chemical_formula_weight 1845.25
_chemical_name_systematic
;
   ?
;
_space_group_IT_number 15
_symmetry_cell_setting monoclinic
_symmetry_space_group_name_Hall '-C 2yc'
_symmetry_space_group_name_H-M 'C 1 2/c 1'
_atom_sites_solution_hydrogens geom
_atom_sites_solution_primary direct
_atom_sites_solution_secondary difmap
_audit_creation_method SHELXL
_cell_angle_alpha 90.00
_cell_angle_beta 91.253(2)
_cell_angle_gamma 90.00
_cell_formula_units_Z 4
_cell_length_a 21.0052(8)
_cell_length_b 11.7405(4)
_cell_length_c 23.8561(10)
_cell_measurement_temperature 110(2)
_cell_volume 5881.8(4)
_computing_cell_refinement 'Siemens XSCANS'
_computing_data_collection 'Siemens XSCANS'
_computing_data_reduction 'Siemens SHELXTL'
_computing_molecular_graphics 'Siemens SHELXTL'
_computing_publication_material 'Siemens SHELXTL'
_computing_structure_refinement 'SHELXL-93 (Sheldrick, 1993)'
_computing_structure_solution 'SHELXS-86 (Sheldrick, 1990)'
_diffrn_ambient_temperature 110(2)
_diffrn_measurement_device 'Nonius KappaCCD'
_diffrn_measurement_method '\w scans'
_diffrn_radiation_monochromator graphite
_diffrn_radiation_source 'fine-focus sealed tube'
_diffrn_radiation_type MoK\a
_diffrn_radiation_wavelength 0.71073
_diffrn_reflns_av_R_equivalents 0.0000
_diffrn_reflns_av_sigmaI/netI 0.1032
_diffrn_reflns_limit_h_max 27
_diffrn_reflns_limit_h_min 0
_diffrn_reflns_limit_k_max 15
_diffrn_reflns_limit_k_min 0
_diffrn_reflns_limit_l_max 30
_diffrn_reflns_limit_l_min -30
_diffrn_reflns_number 6648
_diffrn_reflns_theta_max 27.49
_diffrn_reflns_theta_min 2.56
_exptl_absorpt_coefficient_mu 4.429
_exptl_absorpt_correction_T_max 0.8429
_exptl_absorpt_correction_T_min 0.8091
_exptl_absorpt_correction_type empirical
_exptl_crystal_colour Clear
_exptl_crystal_density_diffrn 2.084
_exptl_crystal_description needles
_exptl_crystal_F_000 3588
_exptl_crystal_size_max 0.05
_exptl_crystal_size_mid 0.04
_exptl_crystal_size_min 0.04
_refine_diff_density_max 2.163
_refine_diff_density_min -0.997
_refine_diff_density_rms 0.243
_refine_ls_extinction_coef 0.00006(3)
_refine_ls_extinction_expression Fc^*^=kFc[1+0.001xFc^2^\l^3^/sin(2\q)]^-1/4^
_refine_ls_extinction_method SHELXL
_refine_ls_goodness_of_fit_all 1.053
_refine_ls_goodness_of_fit_obs 1.135
_refine_ls_matrix_type full
_refine_ls_number_parameters 419
_refine_ls_number_reflns 6099
_refine_ls_number_restraints 70
_refine_ls_restrained_S_all 1.094
_refine_ls_restrained_S_obs 1.145
_refine_ls_R_factor_all 0.1008
_refine_ls_R_factor_obs 0.0593
_refine_ls_shift/esd_max 0.001
_refine_ls_shift/esd_mean 0.000
_refine_ls_structure_factor_coef Fsqd
_refine_ls_weighting_details 'w=1/[\s^2^(Fo^2^)+(0.0552P)^2^+58.6504P] where P=(Fo^2^+2Fc^2^)/3'
_refine_ls_weighting_scheme calc
_refine_ls_wR_factor_all 0.1497
_refine_ls_wR_factor_obs 0.1277
_reflns_number_observed 4537
_reflns_number_total 6648
_reflns_observed_criterion >2sigma(I)
_cod_data_source_file ic020154a_6.cif
_cod_data_source_block KWCAN001
_cod_depositor_comments
;
The following automatic conversions were performed:

'_symmetry_cell_setting' value 'Monoclinic' changed to 'monoclinic'
according to the built-in table from CIF Core dictionary named
'cif_core.dic' version 2.4.1 from
2010-06-29.

'_exptl_absorpt_correction_type' value 'Empirical'
changed to 'empirical' according to the built-in table from CIF Core
dictionary named 'cif_core.dic' version 2.4.1 from 2010-06-29.

Automatic conversion script
Id: cif_fix_values 1646 2011-03-28 12:23:43Z adriana 

The following automatic conversions were performed:

'_refine_ls_weighting_scheme' value 'calc
w=1/[\s^2^(Fo^2^)+(0.0552P)^2^+58.6504P] where P=(Fo^2^+2Fc^2^)/3'
was changed to 'calc'. New tag '_refine_ls_weighting_details' was
created. The value of the new tag was set to
'w=1/[\s^2^(Fo^2^)+(0.0552P)^2^+58.6504P] where P=(Fo^2^+2Fc^2^)/3'.

Automatic conversion script
Id: cif_fix_values 3143 2015-03-26 13:38:13Z robertas 
;
_cod_database_code 4313939

loop_
_symmetry_equiv_pos_as_xyz
'x, y, z'
'-x, y, -z+1/2'
'x+1/2, y+1/2, z'
'-x+1/2, y+1/2, -z+1/2'
'-x, -y, -z'
'x, -y, z-1/2'
'-x+1/2, -y+1/2, -z'
'x+1/2, -y+1/2, z-1/2'

loop_
_atom_site_aniso_label
_atom_site_aniso_U_11
_atom_site_aniso_U_22
_atom_site_aniso_U_33
_atom_site_aniso_U_23
_atom_site_aniso_U_13
_atom_site_aniso_U_12
Nd1 0.0177(3) 0.0256(3) 0.0150(3) 0.0009(2) -0.0036(2) 0.0054(2)
Nd2 0.0180(3) 0.0243(3) 0.0189(3) -0.0042(2) -0.0021(2) 0.0040(2)
Nd3 0.0155(5) 0.0152(5) 0.0191(5) 0.0002(4) -0.0021(4) -0.0012(4)
O 0.013(4) 0.016(4) 0.018(5) 0.006(4) 0.001(4) -0.001(3)
N1 0.024(5) 0.077(7) 0.018(4) 0.004(5) -0.004(4) 0.010(5)
C2 0.043(7) 0.043(7) 0.072(9) -0.013(7) -0.036(7) 0.002(6)
C3 0.031(7) 0.129(14) 0.035(7) -0.028(8) -0.010(6) 0.018(8)
N4 0.038(5) 0.036(5) 0.020(5) -0.002(4) -0.009(4) 0.014(4)
C5 0.081(12) 0.142(16) 0.021(7) 0.000(8) -0.006(7) -0.014(11)
C6 0.127(15) 0.051(8) 0.026(7) 0.010(6) 0.043(8) 0.010(9)
N7 0.037(6) 0.089(8) 0.038(6) 0.039(6) 0.000(5) 0.003(6)
C8 0.165(17) 0.055(9) 0.034(8) 0.038(7) -0.036(9) -0.043(10)
C9 0.042(8) 0.075(11) 0.113(15) 0.020(11) -0.009(9) 0.003(8)
N10 0.079(8) 0.042(6) 0.048(7) 0.002(5) -0.044(6) -0.011(6)
C11 0.089(11) 0.082(11) 0.057(9) 0.033(8) 0.036(8) 0.071(9)
C12 0.041(8) 0.109(14) 0.126(16) -0.074(13) -0.026(9) 0.038(9)
C13 0.038(8) 0.152(16) 0.060(10) -0.014(10) 0.000(7) 0.015(9)
C14 0.014(5) 0.048(7) 0.035(6) -0.002(5) 0.000(4) -0.001(5)
O15 0.015(3) 0.044(4) 0.029(4) 0.002(3) -0.004(3) 0.003(3)
C16 0.094(12) 0.064(10) 0.058(9) 0.003(8) -0.012(9) 0.024(9)
C17 0.034(6) 0.017(5) 0.028(5) -0.009(4) -0.004(4) 0.002(4)
O18 0.035(4) 0.022(3) 0.036(4) -0.002(3) -0.029(3) 0.000(3)
C19 0.041(8) 0.112(13) 0.098(13) 0.047(11) 0.028(8) 0.011(8)
C20 0.011(5) 0.041(6) 0.047(7) 0.005(5) 0.003(4) 0.003(4)
O21 0.028(4) 0.032(4) 0.026(4) 0.015(3) 0.014(3) 0.011(3)
C22 0.053(9) 0.093(11) 0.052(9) 0.005(8) -0.008(7) -0.001(8)
C23 0.042(6) 0.019(5) 0.025(5) -0.002(4) -0.011(5) 0.004(5)
O24 0.071(6) 0.018(4) 0.026(4) 0.000(3) -0.011(4) -0.015(4)
N25 0.034(5) 0.027(5) 0.026(5) -0.001(4) 0.001(4) 0.004(4)
O26 0.026(4) 0.031(4) 0.038(4) -0.006(3) -0.005(3) 0.006(3)
O27 0.028(4) 0.032(4) 0.042(4) -0.007(3) 0.004(3) 0.004(3)
O28 0.055(5) 0.022(4) 0.046(5) -0.008(3) -0.003(4) 0.009(4)
N29 0.034(5) 0.042(5) 0.018(4) 0.000(4) 0.007(4) 0.007(4)
O30 0.028(4) 0.047(4) 0.023(4) -0.002(3) -0.004(3) 0.002(3)
O31 0.027(4) 0.040(4) 0.022(4) -0.010(3) -0.005(3) 0.001(3)
O32 0.041(5) 0.057(5) 0.029(4) -0.002(4) 0.010(4) 0.000(4)
N33 0.008(8) 0.098(18) 0.017(9) 0.004(10) -0.001(7) -0.009(10)
O34 0.077(13) 0.025(8) 0.047(10) 0.011(7) -0.001(9) 0.005(8)
O35 0.030(8) 0.039(9) 0.037(9) 0.007(7) -0.018(7) -0.008(7)
O36 0.092(14) 0.088(14) 0.056(12) 0.024(10) -0.032(11) -0.088(12)
N37 0.023(9) 0.023(9) 0.061(13) -0.010(9) 0.004(9) -0.002(8)
O38 0.029(8) 0.025(7) 0.042(9) -0.005(6) -0.019(7) 0.005(6)
O39 0.028(8) 0.016(7) 0.051(10) -0.011(6) 0.008(7) -0.005(6)
O40 0.045(10) 0.032(9) 0.075(12) -0.030(8) -0.010(9) -0.012(7)

loop_
_atom_site_label
_atom_site_type_symbol
_atom_site_fract_x
_atom_site_fract_y
_atom_site_fract_z
_atom_site_U_iso_or_equiv
_atom_site_thermal_displace_type
_atom_site_occupancy
_atom_site_calc_flag
_atom_site_refinement_flags
_atom_site_disorder_group
Nd1 Nd 0.18530(2) -0.64780(4) -0.08815(2) 0.0195(2) Uani 1 d . .
Nd2 Nd 0.30735(2) -0.88343(4) -0.07067(2) 0.0204(2) Uani 1 d . .
Nd3 Nd 0.34167(4) -0.60371(8) -0.00943(4) 0.0166(2) Uani 0.50 d P 2
O O 0.2500 -0.7500 0.0000 0.015(2) Uani 1 d S .
N1 N 0.0600(4) -0.6098(9) -0.1021(3) 0.040(2) Uani 1 d . .
C2 C 0.0310(6) -0.6497(10) -0.1543(6) 0.053(4) Uani 1 d . .
H2A H 0.0282(6) -0.5843(10) -0.1804(6) 0.064 Uiso 1 calc R .
H2B H -0.0131(6) -0.6738(10) -0.1465(6) 0.064 Uiso 1 calc R .
C3 C 0.0627(5) -0.7441(14) -0.1834(5) 0.065(4) Uani 1 d . .
H3A H 0.0492(5) -0.8168(14) -0.1663(5) 0.078 Uiso 1 calc R .
H3B H 0.0476(5) -0.7446(14) -0.2230(5) 0.078 Uiso 1 calc R .
N4 N 0.1303(4) -0.7397(7) -0.1822(3) 0.031(2) Uani 1 d . .
C5 C 0.1497(8) -0.6775(16) -0.2346(5) 0.082(5) Uani 1 d . .
H5A H 0.1473(8) -0.7321(16) -0.2662(5) 0.098 Uiso 1 calc R .
H5B H 0.1177(8) -0.6174(16) -0.2424(5) 0.098 Uiso 1 calc R .
C6 C 0.2095(8) -0.6271(11) -0.2349(5) 0.067(5) Uani 1 d . .
H6A H 0.2119(8) -0.5785(11) -0.2687(5) 0.081 Uiso 1 calc R .
H6B H 0.2417(8) -0.6880(11) -0.2385(5) 0.081 Uiso 1 calc R .
N7 N 0.2268(5) -0.5583(10) -0.1865(4) 0.055(3) Uani 1 d . .
C8 C 0.1997(9) -0.4357(12) -0.1955(5) 0.085(6) Uani 1 d . .
H8A H 0.2296(9) -0.3936(12) -0.2194(5) 0.102 Uiso 1 calc R .
H8B H 0.1590(9) -0.4424(12) -0.2169(5) 0.102 Uiso 1 calc R .
C9 C 0.1884(7) -0.3671(13) -0.1467(8) 0.077(5) Uani 1 d . .
H9A H 0.2299(7) -0.3426(13) -0.1305(8) 0.092 Uiso 1 calc R .
H9B H 0.1649(7) -0.2977(13) -0.1586(8) 0.092 Uiso 1 calc R .
N10 N 0.1541(6) -0.4217(8) -0.1052(4) 0.057(3) Uani 1 d . .
C11 C 0.0814(8) -0.4161(13) -0.1182(6) 0.075(5) Uani 1 d . .
H11A H 0.0662(8) -0.3384(13) -0.1095(6) 0.091 Uiso 1 calc R .
H11B H 0.0742(8) -0.4287(13) -0.1589(6) 0.091 Uiso 1 calc R .
C12 C 0.0427(7) -0.4985(14) -0.0874(8) 0.093(6) Uani 1 d . .
H12A H 0.0494(7) -0.4873(14) -0.0466(8) 0.111 Uiso 1 calc R .
H12B H -0.0030(7) -0.4861(14) -0.0965(8) 0.111 Uiso 1 calc R .
C13 C 0.0300(6) -0.6920(16) -0.0589(6) 0.083(5) Uani 1 d . .
H13A H -0.0161(6) -0.6754(16) -0.0566(6) 0.100 Uiso 1 calc R .
H13B H 0.0346(6) -0.7713(16) -0.0723(6) 0.100 Uiso 1 calc R .
C14 C 0.0584(4) -0.6829(10) -0.0042(4) 0.033(2) Uani 1 d . .
H14A H 0.0463(4) -0.6090(10) 0.0125(4) 0.039 Uiso 1 calc R .
H14B H 0.0415(4) -0.7442(10) 0.0198(4) 0.039 Uiso 1 calc R .
O15 O 0.1249(3) -0.6909(6) -0.0048(3) 0.030(2) Uani 1 d . .
C16 C 0.1589(8) -0.8544(12) -0.1876(6) 0.072(4) Uani 1 d . .
H16A H 0.1326(8) -0.8993(12) -0.2146(6) 0.087 Uiso 1 calc R .
H16B H 0.2018(8) -0.8463(12) -0.2034(6) 0.087 Uiso 1 calc R .
C17 C 0.1645(5) -0.9177(8) -0.1352(4) 0.026(2) Uani 1 d . .
H17A H 0.1214(5) -0.9384(8) -0.1227(4) 0.032 Uiso 1 calc R .
H17B H 0.1882(5) -0.9891(8) -0.1418(4) 0.032 Uiso 1 calc R .
O18 O 0.1962(3) -0.8541(5) -0.0922(3) 0.031(2) Uani 1 d . .
C19 C 0.2956(6) -0.5358(14) -0.1704(7) 0.083(5) Uani 1 d . .
H19A H 0.3184(6) -0.5075(14) -0.2035(7) 0.100 Uiso 1 calc R .
H19B H 0.2978(6) -0.4760(14) -0.1412(7) 0.100 Uiso 1 calc R .
C20 C 0.3274(4) -0.6410(9) -0.1490(5) 0.033(3) Uani 1 d . .
H20A H 0.3274(4) -0.6992(9) -0.1790(5) 0.039 Uiso 1 calc R .
H20B H 0.3723(4) -0.6235(9) -0.1386(5) 0.039 Uiso 1 calc R .
O21 O 0.2967(3) -0.6847(5) -0.1022(3) 0.028(2) Uani 1 d . .
C22 C 0.1631(7) -0.3627(13) -0.0480(6) 0.066(4) Uani 1 d . .
H22A H 0.1631(7) -0.2789(13) -0.0528(6) 0.079 Uiso 1 calc R .
H22B H 0.1281(7) -0.3836(13) -0.0229(6) 0.079 Uiso 1 calc R .
C23 C 0.2262(5) -0.4017(7) -0.0233(4) 0.029(2) Uani 1 d . .
H23A H 0.2609(5) -0.3806(7) -0.0488(4) 0.034 Uiso 1 calc R .
H23B H 0.2342(5) -0.3630(7) 0.0131(4) 0.034 Uiso 1 calc R .
O24 O 0.2261(4) -0.5225(5) -0.0150(3) 0.039(2) Uani 1 d . .
N25 N 0.3305(4) -1.1251(7) -0.1056(3) 0.029(2) Uani 1 d D .
O26 O 0.2750(3) -1.0829(6) -0.1080(3) 0.032(2) Uani 1 d D .
O27 O 0.3744(3) -1.0658(6) -0.0811(3) 0.034(2) Uani 1 d D .
O28 O 0.3415(4) -1.2193(6) -0.1249(3) 0.041(2) Uani 1 d D .
N29 N 0.3943(4) -0.8910(7) -0.1670(3) 0.031(2) Uani 1 d D .
O30 O 0.3359(3) -0.9148(6) -0.1729(3) 0.033(2) Uani 1 d D .
O31 O 0.4124(3) -0.8464(6) -0.1219(3) 0.030(2) Uani 1 d D .
O32 O 0.4322(3) -0.9127(7) -0.2050(3) 0.042(2) Uani 1 d D .
N33 N 0.4393(7) -0.5059(16) -0.0822(6) 0.041(5) Uani 0.50 d PD 2
O34 O 0.3925(8) -0.4545(12) -0.0713(7) 0.049(4) Uani 0.50 d PD 2
O35 O 0.4424(7) -0.6140(12) -0.0676(6) 0.036(4) Uani 0.50 d PD 2
O36 O 0.4798(9) -0.4647(16) -0.1105(7) 0.079(7) Uani 0.50 d PD 2
N37 N 0.4142(6) -0.4260(12) 0.0527(7) 0.036(4) Uani 0.50 d PD 2
O38 O 0.3557(6) -0.4125(11) 0.0406(6) 0.032(3) Uani 0.50 d PD 2
O39 O 0.4364(6) -0.5229(10) 0.0406(6) 0.032(3) Uani 0.50 d PD 2
O40 O 0.4453(7) -0.3499(12) 0.0770(7) 0.051(5) Uani 0.50 d PD 2
O51 O 0.0316(29) -1.1540(48) -0.2137(27) 0.106(21) Uiso 0.25 d P .
O52 O 0.0213(28) -1.1363(52) -0.2428(35) 0.103(21) Uiso 0.25 d P .
C53 C 0.0579(26) -0.8979(46) -0.3164(23) 0.059(14) Uiso 0.25 d P .
C54 C 0.0377(28) -0.9816(53) -0.2871(26) 0.069(17) Uiso 0.25 d P .
C55 C 0.0046(29) -1.0817(50) -0.2975(25) 0.060(15) Uiso 0.25 d P .
C56 C 0.0291(39) -1.0684(81) -0.2554(43) 0.109(30) Uiso 0.25 d P .

loop_
_atom_type_symbol
_atom_type_description
_atom_type_scat_dispersion_real
_atom_type_scat_dispersion_imag
_atom_type_scat_source
C C 0.0033 0.0016 'International Tables Vol C Tables 4.2.6.8 and 6.1.1.4'
H H 0.0000 0.0000 'International Tables Vol C Tables 4.2.6.8 and 6.1.1.4'
N N 0.0061 0.0033 'International Tables Vol C Tables 4.2.6.8 and 6.1.1.4'
O O 0.0106 0.0060 'International Tables Vol C Tables 4.2.6.8 and 6.1.1.4'
Nd Nd -0.1943 3.0179 'International Tables Vol C Tables 4.2.6.8 and 6.1.1.4'

loop_
_geom_angle_atom_site_label_1
_geom_angle_atom_site_label_2
_geom_angle_atom_site_label_3
_geom_angle
_geom_angle_site_symmetry_1
_geom_angle_site_symmetry_3
_geom_angle_publ_flag
O21 Nd1 O24 83.1(3) . . ?
O21 Nd1 O15 127.0(2) . . ?
O24 Nd1 O15 73.8(2) . . ?
O21 Nd1 O18 73.9(2) . . ?
O24 Nd1 O18 126.9(2) . . ?
O15 Nd1 O18 83.0(2) . . ?
O21 Nd1 N1 164.9(2) . . ?
O24 Nd1 N1 108.6(3) . . ?
O15 Nd1 N1 66.9(2) . . ?
O18 Nd1 N1 104.7(3) . . ?
O21 Nd1 N4 102.1(2) . . ?
O24 Nd1 N4 165.9(2) . . ?
O15 Nd1 N4 111.8(2) . . ?
O18 Nd1 N4 67.2(2) . . ?
N1 Nd1 N4 64.3(3) . . ?
O21 Nd1 N7 67.7(2) . . ?
O24 Nd1 N7 105.7(3) . . ?
O15 Nd1 N7 164.4(3) . . ?
O18 Nd1 N7 108.4(3) . . ?
N1 Nd1 N7 99.2(3) . . ?
N4 Nd1 N7 65.3(3) . . ?
O21 Nd1 O 64.12(14) . . ?
O24 Nd1 O 63.5(2) . . ?
O15 Nd1 O 62.84(15) . . ?
O18 Nd1 O 63.37(14) . . ?
N1 Nd1 O 129.3(2) . . ?
N4 Nd1 O 130.5(2) . . ?
N7 Nd1 O 131.5(2) . . ?
O21 Nd1 N10 112.3(3) . . ?
O24 Nd1 N10 66.6(2) . . ?
O15 Nd1 N10 101.2(3) . . ?
O18 Nd1 N10 166.5(2) . . ?
N1 Nd1 N10 66.0(3) . . ?
N4 Nd1 N10 99.4(2) . . ?
N7 Nd1 N10 65.3(4) . . ?
O Nd1 N10 130.0(2) . . ?
O21 Nd1 Nd3 96.08(14) . 7_535 ?
O24 Nd1 Nd3 94.6(2) . 7_535 ?
O15 Nd1 Nd3 41.4(2) . 7_535 ?
O18 Nd1 Nd3 43.4(2) . 7_535 ?
N1 Nd1 Nd3 92.6(2) . 7_535 ?
N4 Nd1 Nd3 97.8(2) . 7_535 ?
N7 Nd1 Nd3 151.7(3) . 7_535 ?
O Nd1 Nd3 43.29(2) . 7_535 ?
N10 Nd1 Nd3 142.5(3) . 7_535 ?
O21 Nd1 Nd3 42.1(2) . . ?
O24 Nd1 Nd3 43.1(2) . . ?
O15 Nd1 Nd3 94.91(15) . . ?
O18 Nd1 Nd3 94.26(14) . . ?
N1 Nd1 Nd3 151.3(2) . . ?
N4 Nd1 Nd3 144.2(2) . . ?
N7 Nd1 Nd3 94.8(2) . . ?
O Nd1 Nd3 43.28(2) . . ?
N10 Nd1 Nd3 98.2(2) . . ?
Nd3 Nd1 Nd3 86.57(2) 7_535 . ?
O21 Nd1 Nd2 39.42(15) . . ?
O24 Nd1 Nd2 97.8(2) . . ?
O15 Nd1 Nd2 97.0(2) . . ?
O18 Nd1 Nd2 38.17(15) . . ?
N1 Nd1 Nd2 142.6(2) . . ?
N4 Nd1 Nd2 94.3(2) . . ?
N7 Nd1 Nd2 98.5(2) . . ?
O Nd1 Nd2 43.643(10) . . ?
N10 Nd1 Nd2 151.1(2) . . ?
Nd3 Nd1 Nd2 58.61(2) 7_535 . ?
Nd3 Nd1 Nd2 57.81(2) . . ?
O18 Nd2 O15 131.1(2) . 7_535 ?
O18 Nd2 O24 87.0(2) . 7_535 ?
O15 Nd2 O24 73.6(2) 7_535 7_535 ?
O18 Nd2 O21 73.6(2) . . ?
O15 Nd2 O21 86.2(2) 7_535 . ?
O24 Nd2 O21 131.2(2) 7_535 . ?
O18 Nd2 O30 93.7(2) . . ?
O15 Nd2 O30 127.8(2) 7_535 . ?
O24 Nd2 O30 144.4(2) 7_535 . ?
O21 Nd2 O30 82.3(2) . . ?
O18 Nd2 O27 128.9(2) . . ?
O15 Nd2 O27 93.3(2) 7_535 . ?
O24 Nd2 O27 82.7(2) 7_535 . ?
O21 Nd2 O27 143.5(2) . . ?
O30 Nd2 O27 69.3(2) . . ?
O18 Nd2 O31 135.3(2) . . ?
O15 Nd2 O31 78.3(2) 7_535 . ?
O24 Nd2 O31 137.5(2) 7_535 . ?
O21 Nd2 O31 76.6(2) . . ?
O30 Nd2 O31 49.5(2) . . ?
O27 Nd2 O31 67.6(2) . . ?
O18 Nd2 O26 79.0(2) . . ?
O15 Nd2 O26 136.3(2) 7_535 . ?
O24 Nd2 O26 78.5(2) 7_535 . ?
O21 Nd2 O26 137.0(2) . . ?
O30 Nd2 O26 66.8(2) . . ?
O27 Nd2 O26 49.9(2) . . ?
O31 Nd2 O26 102.1(2) . . ?
O18 Nd2 O 66.0(2) . . ?
O15 Nd2 O 65.06(15) 7_535 . ?
O24 Nd2 O 65.5(2) 7_535 . ?
O21 Nd2 O 65.71(14) . . ?
O30 Nd2 O 145.5(2) . . ?
O27 Nd2 O 145.1(2) . . ?
O31 Nd2 O 127.94(14) . . ?
O26 Nd2 O 129.94(15) . . ?
O18 Nd2 N29 116.7(2) . . ?
O15 Nd2 N29 102.9(2) 7_535 . ?
O24 Nd2 N29 145.9(2) 7_535 . ?
O21 Nd2 N29 81.1(2) . . ?
O30 Nd2 N29 25.0(2) . . ?
O27 Nd2 N29 63.5(2) . . ?
O31 Nd2 N29 24.8(2) . . ?
O26 Nd2 N29 82.4(2) . . ?
O Nd2 N29 144.8(2) . . ?
O18 Nd2 N25 103.8(2) . . ?
O15 Nd2 N25 116.7(2) 7_535 . ?
O24 Nd2 N25 81.7(2) 7_535 . ?
O21 Nd2 N25 145.7(2) . . ?
O30 Nd2 N25 63.6(2) . . ?
O27 Nd2 N25 25.2(2) . . ?
O31 Nd2 N25 83.2(2) . . ?
O26 Nd2 N25 24.9(2) . . ?
O Nd2 N25 145.6(2) . . ?
N29 Nd2 N25 69.5(2) . . ?
O18 Nd2 Nd3 97.99(15) . . ?
O15 Nd2 Nd3 43.6(2) 7_535 . ?
O24 Nd2 Nd3 97.45(15) 7_535 . ?
O21 Nd2 Nd3 44.5(2) . . ?
O30 Nd2 Nd3 117.6(2) . . ?
O27 Nd2 Nd3 132.9(2) . . ?
O31 Nd2 Nd3 82.82(14) . . ?
O26 Nd2 Nd3 175.01(15) . . ?
O Nd2 Nd3 45.13(2) . . ?
N29 Nd2 Nd3 102.5(2) . . ?
N25 Nd2 Nd3 158.1(2) . . ?
O39 Nd3 O15 94.7(3) . 7_535 ?
O39 Nd3 O34 71.0(5) . . ?
O15 Nd3 O34 128.0(4) 7_535 . ?
O39 Nd3 O38 50.1(4) . . ?
O15 Nd3 O38 138.1(3) 7_535 . ?
O34 Nd3 O38 67.6(5) . . ?
O39 Nd3 O35 67.4(4) . . ?
O15 Nd3 O35 78.3(3) 7_535 . ?
O34 Nd3 O35 49.8(4) . . ?
O38 Nd3 O35 101.9(4) . . ?
O39 Nd3 O21 146.1(3) . . ?
O15 Nd3 O21 81.9(2) 7_535 . ?
O34 Nd3 O21 84.6(4) . . ?
O38 Nd3 O21 139.7(3) . . ?
O35 Nd3 O21 78.9(3) . . ?
O39 Nd3 O 143.0(3) . . ?
O15 Nd3 O 64.04(14) 7_535 . ?
O34 Nd3 O 146.0(4) . . ?
O38 Nd3 O 128.3(3) . . ?
O35 Nd3 O 129.8(3) . . ?
O21 Nd3 O 64.53(14) . . ?
O39 Nd3 O24 128.3(3) . . ?
O15 Nd3 O24 127.6(2) 7_535 . ?
O34 Nd3 O24 96.9(4) . . ?
O38 Nd3 O24 78.5(3) . . ?
O35 Nd3 O24 140.3(3) . . ?
O21 Nd3 O24 76.5(2) . . ?
O Nd3 O24 63.56(14) . . ?
O39 Nd3 O18 83.3(3) . 7_535 ?
O15 Nd3 O18 77.6(2) 7_535 7_535 ?
O34 Nd3 O18 144.0(4) . 7_535 ?
O38 Nd3 O18 76.6(3) . 7_535 ?
O35 Nd3 O18 140.0(3) . 7_535 ?
O21 Nd3 O18 127.9(2) . 7_535 ?
O Nd3 O18 63.43(13) . 7_535 ?
O24 Nd3 O18 79.3(2) . 7_535 ?
O39 Nd3 N33 64.8(4) . . ?
O15 Nd3 N33 104.8(4) 7_535 . ?
O34 Nd3 N33 23.5(4) . . ?
O38 Nd3 N33 81.8(5) . . ?
O35 Nd3 N33 26.5(3) . . ?
O21 Nd3 N33 83.4(3) . . ?
O Nd3 N33 146.8(3) . . ?
O24 Nd3 N33 119.1(4) . . ?
O18 Nd3 N33 148.1(3) 7_535 . ?
O39 Nd3 N37 25.0(3) . . ?
O15 Nd3 N37 117.7(3) 7_535 . ?
O34 Nd3 N37 65.6(5) . . ?
O38 Nd3 N37 25.2(3) . . ?
O35 Nd3 N37 83.2(4) . . ?
O21 Nd3 N37 150.1(4) . . ?
O Nd3 N37 142.9(3) . . ?
O24 Nd3 N37 103.6(3) . . ?
O18 Nd3 N37 80.4(4) 7_535 . ?
N33 Nd3 N37 70.3(5) . . ?
O39 Nd3 Nd2 133.0(3) . . ?
O15 Nd3 Nd2 41.48(14) 7_535 . ?
O34 Nd3 Nd2 118.0(4) . . ?
O38 Nd3 Nd2 173.8(3) . . ?
O35 Nd3 Nd2 84.2(3) . . ?
O21 Nd3 Nd2 42.16(14) . . ?
O Nd3 Nd2 45.59(2) . . ?
O24 Nd3 Nd2 97.63(14) . . ?
O18 Nd3 Nd2 97.99(13) 7_535 . ?
N33 Nd3 Nd2 104.4(3) . . ?
N37 Nd3 Nd2 157.9(3) . . ?
Nd3 O Nd3 180.0 7_535 . ?
Nd3 O Nd2 90.72(2) 7_535 . ?
Nd3 O Nd2 89.28(2) . . ?
Nd3 O Nd2 89.28(2) 7_535 7_535 ?
Nd3 O Nd2 90.72(2) . 7_535 ?
Nd2 O Nd2 180.0 . 7_535 ?
Nd3 O Nd1 89.99(2) 7_535 . ?
Nd3 O Nd1 90.01(2) . . ?
Nd2 O Nd1 89.729(15) . . ?
Nd2 O Nd1 90.271(15) 7_535 . ?
Nd3 O Nd1 90.01(2) 7_535 7_535 ?
Nd3 O Nd1 89.99(2) . 7_535 ?
Nd2 O Nd1 90.271(15) . 7_535 ?
Nd2 O Nd1 89.729(15) 7_535 7_535 ?
Nd1 O Nd1 180.0 . 7_535 ?
C12 N1 C2 114.2(10) . . ?
C12 N1 C13 107.6(12) . . ?
C2 N1 C13 101.6(10) . . ?
C12 N1 Nd1 112.5(8) . . ?
C2 N1 Nd1 116.4(7) . . ?
C13 N1 Nd1 103.0(7) . . ?
N1 C2 C3 117.6(10) . . ?
N4 C3 C2 115.1(11) . . ?
C3 N4 C16 111.8(11) . . ?
C3 N4 C5 106.8(10) . . ?
C16 N4 C5 104.5(10) . . ?
C3 N4 Nd1 115.9(6) . . ?
C16 N4 Nd1 105.4(7) . . ?
C5 N4 Nd1 111.9(7) . . ?
C6 C5 N4 118.1(12) . . ?
C5 C6 N7 116.4(11) . . ?
C6 N7 C19 121.5(12) . . ?
C6 N7 C8 108.7(10) . . ?
C19 N7 C8 102.6(11) . . ?
C6 N7 Nd1 113.0(7) . . ?
C19 N7 Nd1 99.8(7) . . ?
C8 N7 Nd1 110.5(8) . . ?
C9 C8 N7 118.1(10) . . ?
N10 C9 C8 114.5(13) . . ?
C9 N10 C22 111.6(11) . . ?
C9 N10 C11 111.1(10) . . ?
C22 N10 C11 105.0(11) . . ?
C9 N10 Nd1 115.0(9) . . ?
C22 N10 Nd1 106.1(7) . . ?
C11 N10 Nd1 107.4(8) . . ?
C12 C11 N10 115.1(11) . . ?
N1 C12 C11 109.9(13) . . ?
C14 C13 N1 113.1(12) . . ?
O15 C14 C13 112.5(9) . . ?
C14 O15 Nd2 122.4(6) . 7_535 ?
C14 O15 Nd1 122.2(6) . . ?
Nd2 O15 Nd1 102.9(2) 7_535 . ?
C14 O15 Nd3 109.6(6) . 7_535 ?
Nd2 O15 Nd3 94.9(2) 7_535 7_535 ?
Nd1 O15 Nd3 99.2(2) . 7_535 ?
C17 C16 N4 114.5(11) . . ?
O18 C17 C16 112.3(9) . . ?
C17 O18 Nd2 121.2(6) . . ?
C17 O18 Nd1 120.5(5) . . ?
Nd2 O18 Nd1 103.0(2) . . ?
C17 O18 Nd3 115.0(5) . 7_535 ?
Nd2 O18 Nd3 95.1(2) . 7_535 ?
Nd1 O18 Nd3 96.9(2) . 7_535 ?
C20 C19 N7 111.2(12) . . ?
O21 C20 C19 111.6(9) . . ?
C20 O21 Nd1 120.7(5) . . ?
C20 O21 Nd2 123.4(6) . . ?
Nd1 O21 Nd2 102.1(2) . . ?
C20 O21 Nd3 112.6(6) . . ?
Nd1 O21 Nd3 98.8(2) . . ?
Nd2 O21 Nd3 93.3(2) . . ?
C23 C22 N10 107.5(10) . . ?
O24 C23 C22 110.5(9) . . ?
C23 O24 Nd1 120.2(5) . . ?
C23 O24 Nd2 124.4(6) . 7_535 ?
Nd1 O24 Nd2 103.0(2) . 7_535 ?
C23 O24 Nd3 111.4(6) . . ?
Nd1 O24 Nd3 97.4(2) . . ?
Nd2 O24 Nd3 94.4(2) 7_535 . ?
O28 N25 O26 121.2(8) . . ?
O28 N25 O27 121.4(8) . . ?
O26 N25 O27 117.4(7) . . ?
O28 N25 Nd2 173.6(6) . . ?
O26 N25 Nd2 59.2(4) . . ?
O27 N25 Nd2 58.7(4) . . ?
N25 O26 Nd2 95.9(5) . . ?
N25 O27 Nd2 96.0(5) . . ?
O32 N29 O31 121.7(8) . . ?
O32 N29 O30 120.5(8) . . ?
O31 N29 O30 117.7(7) . . ?
O32 N29 Nd2 169.6(6) . . ?
O31 N29 Nd2 60.1(4) . . ?
O30 N29 Nd2 58.7(4) . . ?
N29 O30 Nd2 96.3(5) . . ?
N29 O31 Nd2 95.2(5) . . ?
O34 N33 O36 121.3(20) . . ?
O34 N33 O35 117.9(15) . . ?
O36 N33 O35 120.4(18) . . ?
O34 N33 Nd3 58.6(9) . . ?
O36 N33 Nd3 178.3(13) . . ?
O35 N33 Nd3 60.0(9) . . ?
N33 O34 Nd3 97.9(11) . . ?
N33 O35 Nd3 93.5(10) . . ?
O40 N37 O39 124.0(15) . . ?
O40 N37 O38 121.0(14) . . ?
O39 N37 O38 115.0(13) . . ?
O40 N37 Nd3 177.7(14) . . ?
O39 N37 Nd3 56.0(8) . . ?
O38 N37 Nd3 59.2(8) . . ?
N37 O38 Nd3 95.6(9) . . ?
N37 O39 Nd3 99.0(10) . . ?
O52 O51 C55 80.5(82) . 2_554 ?
O52 O51 C56 31.6(69) . . ?
C55 O51 C56 68.4(51) 2_554 . ?
O52 O51 O52 30.6(87) . 2_554 ?
C55 O51 O52 65.7(44) 2_554 2_554 ?
C56 O51 O52 53.5(47) . 2_554 ?
O52 O51 C56 43.0(70) . 2_554 ?
C55 O51 C56 38.7(43) 2_554 2_554 ?
C56 O51 C56 44.7(55) . 2_554 ?
O52 O51 C56 29.4(35) 2_554 2_554 ?
O51 O52 C56 121.5(100) . . ?
O51 O52 O52 125.7(100) . 2_554 ?
C56 O52 O52 93.2(94) . 2_554 ?
O51 O52 C55 64.3(80) . 2_554 ?
C56 O52 C55 83.6(88) . 2_554 ?
O52 O52 C55 82.0(84) 2_554 2_554 ?
O51 O52 C56 114.2(100) . 2_554 ?
C56 O52 C56 66.0(96) . 2_554 ?
O52 O52 C56 40.9(46) 2_554 2_554 ?
C55 O52 C56 51.2(47) 2_554 2_554 ?
O51 O52 C55 170.4(100) . . ?
C56 O52 C55 48.9(87) . . ?
O52 O52 C55 58.7(77) 2_554 . ?
C55 O52 C55 110.2(66) 2_554 . ?
C56 O52 C55 62.6(53) 2_554 . ?
O51 O52 O51 141.7(100) . 2_554 ?
C56 O52 O51 91.6(100) . 2_554 ?
O52 O52 O51 23.7(73) 2_554 2_554 ?
C55 O52 O51 105.3(47) 2_554 2_554 ?
C56 O52 O51 59.2(51) 2_554 2_554 ?
C55 O52 O51 45.9(35) . 2_554 ?
C53 C54 C56 168.9(73) . . ?
C53 C54 C55 136.4(63) . . ?
C56 C54 C55 49.8(50) . . ?
C53 C54 C56 154.0(55) . 2_554 ?
C56 C54 C56 36.6(57) . 2_554 ?
C55 C54 C56 46.5(39) . 2_554 ?
C56 C55 O51 100.6(74) . 2_554 ?
C56 C55 O52 66.3(59) . 2_554 ?
O51 C55 O52 35.3(41) 2_554 2_554 ?
C56 C55 C54 60.4(63) . . ?
O51 C55 C54 154.0(69) 2_554 . ?
O52 C55 C54 120.6(65) 2_554 . ?
C56 C55 C56 56.0(74) . 2_554 ?
O51 C55 C56 63.7(53) 2_554 2_554 ?
O52 C55 C56 36.0(40) 2_554 2_554 ?
C54 C55 C56 90.3(57) . 2_554 ?
C56 C55 O52 35.6(53) . . ?
O51 C55 O52 68.4(46) 2_554 . ?
O52 C55 O52 39.3(49) 2_554 . ?
C54 C55 O52 95.8(52) . . ?
C56 C55 O52 53.2(52) 2_554 . ?
O52 C56 C55 95.5(100) . . ?
O52 C56 C56 74.7(78) . 2_554 ?
C55 C56 C56 75.9(94) . 2_554 ?
O52 C56 C54 164.3(100) . . ?
C55 C56 C54 69.8(73) . . ?
C56 C56 C54 105.8(77) 2_554 . ?
O52 C56 O52 45.8(82) . 2_554 ?
C55 C56 O52 62.5(59) . 2_554 ?
C56 C56 O52 39.3(42) 2_554 2_554 ?
C54 C56 O52 125.6(82) . 2_554 ?
O52 C56 O51 26.9(71) . . ?
C55 C56 O51 122.4(97) . . ?
C56 C56 O51 82.9(71) 2_554 . ?
C54 C56 O51 167.0(93) . . ?
O52 C56 O51 67.2(62) 2_554 . ?
O52 C56 C55 60.3(84) . 2_554 ?
C55 C56 C55 122.0(78) . 2_554 ?
C56 C56 C55 48.1(65) 2_554 2_554 ?
C54 C56 C55 131.9(80) . 2_554 ?
O52 C56 C55 64.1(59) 2_554 2_554 ?
O51 C56 C55 48.0(46) . 2_554 ?
O52 C56 O51 59.0(86) . 2_554 ?
C55 C56 O51 40.6(46) . 2_554 ?
C56 C56 O51 52.5(60) 2_554 2_554 ?
C54 C56 O51 108.4(75) . 2_554 ?
O52 C56 O51 22.8(39) 2_554 2_554 ?
O51 C56 O51 84.5(72) . 2_554 ?
C55 C56 O51 86.6(57) 2_554 2_554 ?
O52 C56 C54 98.6(88) . 2_554 ?
C55 C56 C54 102.0(64) . 2_554 ?
C56 C56 C54 37.6(48) 2_554 2_554 ?
C54 C56 C54 90.3(64) . 2_554 ?
O52 C56 C54 75.9(48) 2_554 2_554 ?
O51 C56 C54 91.1(49) . 2_554 ?
C55 C56 C54 43.2(34) 2_554 2_554 ?
O51 C56 C54 89.6(42) 2_554 2_554 ?

loop_
_geom_bond_atom_site_label_1
_geom_bond_atom_site_label_2
_geom_bond_distance
_geom_bond_site_symmetry_2
_geom_bond_publ_flag
Nd1 O21 2.410(6) . ?
Nd1 O24 2.425(6) . ?
Nd1 O15 2.435(6) . ?
Nd1 O18 2.436(6) . ?
Nd1 N1 2.684(8) . ?
Nd1 N4 2.725(8) . ?
Nd1 N7 2.731(9) . ?
Nd1 O 2.7538(5) . ?
Nd1 N10 2.762(10) . ?
Nd1 Nd3 3.7826(10) 7_535 ?
Nd1 Nd3 3.7832(10) . ?
Nd1 Nd2 3.7883(7) . ?
Nd2 O18 2.403(6) . ?
Nd2 O15 2.433(6) 7_535 ?
Nd2 O24 2.440(7) 7_535 ?
Nd2 O21 2.460(6) . ?
Nd2 O30 2.550(7) . ?
Nd2 O27 2.578(6) . ?
Nd2 O31 2.582(7) . ?
Nd2 O26 2.591(7) . ?
Nd2 O 2.6146(5) . ?
Nd2 N29 2.968(7) . ?
Nd2 N25 2.999(8) . ?
Nd2 Nd3 3.6597(10) . ?
Nd3 O39 2.487(13) . ?
Nd3 O15 2.533(7) 7_535 ?
Nd3 O34 2.540(15) . ?
Nd3 O38 2.556(13) . ?
Nd3 O35 2.558(15) . ?
Nd3 O21 2.569(7) . ?
Nd3 O 2.5937(9) . ?
Nd3 O24 2.608(8) . ?
Nd3 O18 2.616(7) 7_535 ?
Nd3 N33 2.949(15) . ?
Nd3 N37 2.962(14) . ?
O Nd3 2.5937(9) 7_535 ?
O Nd2 2.6146(5) 7_535 ?
O Nd1 2.7538(5) 7_535 ?
N1 C12 1.40(2) . ?
N1 C2 1.451(14) . ?
N1 C13 1.55(2) . ?
C2 C3 1.47(2) . ?
C3 N4 1.421(14) . ?
N4 C16 1.481(15) . ?
N4 C5 1.51(2) . ?
C5 C6 1.39(2) . ?
C6 N7 1.45(2) . ?
N7 C19 1.51(2) . ?
N7 C8 1.56(2) . ?
C8 C9 1.44(2) . ?
C9 N10 1.39(2) . ?
N10 C22 1.54(2) . ?
N10 C11 1.55(2) . ?
C11 C12 1.47(2) . ?
C13 C14 1.43(2) . ?
C14 O15 1.400(11) . ?
O15 Nd2 2.433(6) 7_535 ?
O15 Nd3 2.533(7) 7_535 ?
C16 C17 1.46(2) . ?
C17 O18 1.423(10) . ?
O18 Nd3 2.616(7) 7_535 ?
C19 C20 1.49(2) . ?
C20 O21 1.398(11) . ?
C22 C23 1.51(2) . ?
C23 O24 1.432(11) . ?
O24 Nd2 2.440(7) 7_535 ?
N25 O28 1.223(9) . ?
N25 O26 1.267(9) . ?
N25 O27 1.286(9) . ?
N29 O32 1.247(9) . ?
N29 O31 1.248(9) . ?
N29 O30 1.263(9) . ?
N33 O34 1.19(2) . ?
N33 O36 1.20(2) . ?
N33 O35 1.32(2) . ?
N37 O40 1.243(15) . ?
N37 O39 1.266(14) . ?
N37 O38 1.267(14) . ?
O51 O52 0.75(9) . ?
O51 C55 1.17(7) 2_554 ?
O51 C56 1.42(11) . ?
O51 O52 1.52(9) 2_554 ?
O51 C56 1.77(11) 2_554 ?
O52 C56 0.87(9) . ?
O52 O52 0.95(12) 2_554 ?
O52 C55 1.28(9) 2_554 ?
O52 C56 1.32(9) 2_554 ?
O52 C55 1.49(10) . ?
O52 O51 1.52(9) 2_554 ?
C53 C54 1.28(7) . ?
C54 C56 1.28(10) . ?
C54 C55 1.39(8) . ?
C54 C56 2.03(10) 2_554 ?
C55 C56 1.13(10) . ?
C55 O51 1.17(7) 2_554 ?
C55 O52 1.28(9) 2_554 ?
C55 C56 1.47(11) 2_554 ?
C56 C56 1.25(16) 2_554 ?
C56 O52 1.32(9) 2_554 ?
C56 C55 1.47(11) 2_554 ?
C56 O51 1.77(11) 2_554 ?
C56 C54 2.03(10) 2_554 ?
